data_9013455
loop_
_publ_author_name
'Mitchell, R. H.'
'Ross, K. C.'
'Potter, E. G.'

_publ_section_title
;Crystal structures of CsFe2S3 and RbFe2S3: Synthetic analogs of rasvumite
 KFe2S3 Locality: synthetic
;
_journal_name_full 'Journal of Solid State Chemistry'
_journal_page_first 1867
_journal_page_last 1872
_journal_paper_doi 10.1016/j.jssc.2004.01.007
_journal_volume 177
_journal_year 2004
_chemical_compound_source Synthetic
_chemical_formula_structural (K0.5Rb0.5)Fe2S3
_chemical_formula_sum 'Fe2 K0.5 Rb0.5 S3'
_chemical_name_mineral Rasvumite
_space_group_IT_number 63
_symmetry_space_group_name_Hall '-C 2c 2'
_symmetry_space_group_name_H-M 'C m c m'
_cell_angle_alpha 90
_cell_angle_beta 90
_cell_angle_gamma 90
_cell_length_a 9.1554
_cell_length_b 11.1612
_cell_formula_units_Z 4
_cell_length_c 5.4382
_cell_volume 555.704
_database_code_amcsd 0014046
_exptl_crystal_density_diffrn 3.229
_cod_original_formula_sum '(Rb.5 K.5) Fe2 S3'
_cod_database_code 9013455

loop_
_space_group_symop_operation_xyz
x,y,z
1/2+x,1/2+y,z
x,-y,1/2+z
1/2+x,1/2-y,1/2+z
-x,y,1/2-z
1/2-x,1/2+y,1/2-z
-x,y,z
1/2-x,1/2+y,z
x,-y,-z
1/2+x,1/2-y,-z
x,y,1/2-z
1/2+x,1/2+y,1/2-z
-x,-y,1/2+z
1/2-x,1/2-y,1/2+z
-x,-y,-z
1/2-x,1/2-y,-z

loop_
_atom_site_label
_atom_site_fract_x
_atom_site_fract_y
_atom_site_fract_z
_atom_site_occupancy
_atom_site_U_iso_or_equiv
Rb 0.50000 0.16940 0.25000 0.50000 0.01773
K 0.50000 0.16940 0.25000 0.50000 0.01773
Fe 0.35190 0.50000 0.00000 1.00000 0.00633
S1 0.50000 0.61480 0.25000 1.00000 0.01900
S2 0.22100 0.38700 0.25000 1.00000 0.01900

loop_
_cod_related_entry_id
_cod_related_entry_database
_cod_related_entry_code
1 AMCSD 0014046
